data_2227390
loop_
_publ_author_name
'Basanagouda, Mahantesha'
'Nayak, Susanta K.'
'Guru Row, T. N.'
'Kulkarni, Manohar V.'

_publ_section_title
;
 4-Azidomethyl-7-methyl-2-oxo-2<i>H</i>-chromene-6-sulfonyl azide
;
_journal_coeditor_code DN2607
_journal_issue 11
_journal_name_full 'Acta Crystallographica Section E'
_journal_page_first o2780
_journal_paper_doi 10.1107/S1600536810039693
_journal_volume 66
_journal_year 2010
_chemical_formula_iupac 'C11 H8 N6 O4 S'
_chemical_formula_moiety 'C11 H8 N6 O4 S'
_chemical_formula_sum 'C11 H8 N6 O4 S'
_chemical_formula_weight 320.29
_chemical_melting_point 406
_chemical_name_systematic
;
4-Azidomethyl-7-methyl-2-oxo-2<i>H</i>-chromene-6-sulfonyl azide
;
_space_group_IT_number 43
_symmetry_cell_setting orthorhombic
_symmetry_space_group_name_Hall 'F 2 -2d'
_symmetry_space_group_name_H-M 'F d d 2'
_atom_sites_solution_hydrogens geom
_atom_sites_solution_primary direct
_atom_sites_solution_secondary difmap
_cell_angle_alpha 90.00
_cell_angle_beta 90.00
_cell_angle_gamma 90.00
_cell_formula_units_Z 16
_cell_length_a 13.5452(12)
_cell_length_b 27.952(3)
_cell_length_c 14.1107(13)
_cell_measurement_reflns_used 400
_cell_measurement_temperature 292(2)
_cell_measurement_theta_max 27.99
_cell_measurement_theta_min 0.98
_cell_volume 5342.5(9)
_computing_cell_refinement 'SAINT (Bruker, 2004)'
_computing_data_collection 'SMART (Bruker, 2004)'
_computing_data_reduction 'SAINT (Bruker, 2004)'
_computing_molecular_graphics
;ORTEP-3 for Windows (Farrugia, 1997) and <i>Mercury</i>
(Macrae <i>et al.</i>, 2006)
;
_computing_publication_material 'PLATON (Spek, 2009)'
_computing_structure_refinement 'SHELXL97 (Sheldrick, 2008)'
_computing_structure_solution 'SHELXTL (Sheldrick, 2008)'
_diffrn_ambient_temperature 292(2)
_diffrn_measured_fraction_theta_full 0.987
_diffrn_measured_fraction_theta_max 0.987
_diffrn_measurement_device_type 'Bruker SMART APEX CCD'
_diffrn_measurement_method '\f and \w'
_diffrn_radiation_monochromator graphite
_diffrn_radiation_source 'fine-focus sealed tube'
_diffrn_radiation_type MoK\a
_diffrn_radiation_wavelength 0.71073
_diffrn_reflns_av_R_equivalents 0.0247
_diffrn_reflns_av_sigmaI/netI 0.0277
_diffrn_reflns_limit_h_max 0
_diffrn_reflns_limit_h_min -17
_diffrn_reflns_limit_k_max 0
_diffrn_reflns_limit_k_min -36
_diffrn_reflns_limit_l_max 18
_diffrn_reflns_limit_l_min -18
_diffrn_reflns_number 11344
_diffrn_reflns_reduction_process
;
;
_diffrn_reflns_theta_full 28.01
_diffrn_reflns_theta_max 28.01
_diffrn_reflns_theta_min 2.21
_diffrn_standards_number 0
_exptl_absorpt_coefficient_mu 0.273
_exptl_absorpt_correction_T_max 0.9732
_exptl_absorpt_correction_T_min 0.8905
_exptl_absorpt_correction_type multi-scan
_exptl_absorpt_process_details '(SADABS; Sheldrick, 2008)'
_exptl_crystal_colour ' pale yellow'
_exptl_crystal_density_diffrn 1.593
_exptl_crystal_density_method 'Not Measured'
_exptl_crystal_description hexagonal
_exptl_crystal_F_000 2624
_exptl_crystal_size_max 0.24
_exptl_crystal_size_mid 0.16
_exptl_crystal_size_min 0.10
_refine_diff_density_max 0.262
_refine_diff_density_min -0.207
_refine_ls_abs_structure_details 'Flack (1983), 1438 Friedel pairs'
_refine_ls_abs_structure_Flack 0.09(8)
_refine_ls_extinction_method none
_refine_ls_goodness_of_fit_ref 1.050
_refine_ls_hydrogen_treatment constr
_refine_ls_matrix_type full
_refine_ls_number_parameters 201
_refine_ls_number_reflns 3124
_refine_ls_number_restraints 7
_refine_ls_restrained_S_all 1.050
_refine_ls_R_factor_all 0.0513
_refine_ls_R_factor_gt 0.0411
_refine_ls_shift/su_max 0.001
_refine_ls_shift/su_mean 0.000
_refine_ls_structure_factor_coef Fsqd
_refine_ls_weighting_details 'calc w=1/[\s^2^(Fo^2^)+(0.0532P)^2^+3.5426P] where P=(Fo^2^+2Fc^2^)/3'
_refine_ls_weighting_scheme calc
_refine_ls_wR_factor_gt 0.0958
_refine_ls_wR_factor_ref 0.1020
_reflns_number_gt 2677
_reflns_number_total 3124
_reflns_threshold_expression I>2\s(I)
_cod_data_source_file dn2607.cif
_cod_data_source_block I
_cod_database_code 2227390
_cod_database_fobs_code 2227390

loop_
_symmetry_equiv_pos_as_xyz
'x, y, z'
'-x, -y, z'
'-x+1/4, y+1/4, z+1/4'
'x+3/4, -y+3/4, z+1/4'
'x, y+1/2, z+1/2'
'-x, -y+1/2, z+1/2'
'-x+1/4, y+3/4, z+3/4'
'x+3/4, -y+5/4, z+3/4'
'x+1/2, y, z+1/2'
'-x+1/2, -y, z+1/2'
'-x+3/4, y+1/4, z+3/4'
'x+5/4, -y+3/4, z+3/4'
'x+1/2, y+1/2, z'
'-x+1/2, -y+1/2, z'
'-x+3/4, y+3/4, z+1/4'
'x+5/4, -y+5/4, z+1/4'

loop_
_atom_site_type_symbol
_atom_site_label
_atom_site_fract_x
_atom_site_fract_y
_atom_site_fract_z
_atom_site_U_iso_or_equiv
_atom_site_adp_type
_atom_site_calc_flag
_atom_site_refinement_flags
_atom_site_occupancy
_atom_site_disorder_assembly
_atom_site_disorder_group
S S1 0.85568(4) 0.83758(2) 0.50177(5) 0.04317(17) Uani d . 1 . .
O O1 0.47627(11) 0.93758(5) 0.47959(14) 0.0462(4) Uani d . 1 . .
O O2 0.31442(12) 0.93929(6) 0.49151(18) 0.0610(6) Uani d . 1 . .
O O3 0.83522(13) 0.78772(6) 0.5081(2) 0.0663(6) Uani d . 1 . .
O O4 0.92870(14) 0.85453(7) 0.43818(16) 0.0598(5) Uani d . 1 . .
N N1 0.89734(14) 0.85727(8) 0.60674(18) 0.0507(5) Uani d U 1 . .
N N2 0.86115(15) 0.83563(8) 0.67677(19) 0.0511(6) Uani d U 1 . .
N N3 0.8356(2) 0.81892(11) 0.7443(3) 0.0727(8) Uani d U 1 . .
N N4 0.37159(16) 0.76434(8) 0.4783(2) 0.0643(8) Uani d U 1 . .
N N5 0.36677(14) 0.72360(8) 0.4993(2) 0.0494(5) Uani d U 1 . .
N N6 0.35192(18) 0.68477(9) 0.5172(3) 0.0715(8) Uani d U 1 . .
C C2 0.38675(17) 0.91435(8) 0.4834(2) 0.0439(6) Uani d . 1 . .
C C3 0.38818(17) 0.86301(8) 0.4776(2) 0.0436(6) Uani d . 1 . .
H H3 0.3284 0.8467 0.4752 0.052 Uiso calc R 1 . .
C C4 0.47186(17) 0.83767(7) 0.47560(17) 0.0370(5) Uani d . 1 . .
C C5 0.65857(15) 0.84097(8) 0.48129(17) 0.0372(5) Uani d . 1 . .
H H5 0.6634 0.8078 0.4815 0.045 Uiso calc R 1 . .
C C6 0.74334(15) 0.86865(8) 0.48503(18) 0.0368(5) Uani d . 1 . .
C C7 0.74063(16) 0.91904(8) 0.48102(17) 0.0366(5) Uani d . 1 . .
C C8 0.64872(16) 0.94005(8) 0.47701(18) 0.0397(6) Uani d . 1 . .
H H8 0.6439 0.9732 0.4741 0.048 Uiso calc R 1 . .
C C9 0.56344(16) 0.91278(8) 0.47726(18) 0.0371(5) Uani d . 1 . .
C C10 0.56574(15) 0.86284(7) 0.47717(17) 0.0354(5) Uani d . 1 . .
C C11 0.83110(18) 0.95033(9) 0.4850(2) 0.0507(7) Uani d . 1 . .
H H11A 0.8697 0.9457 0.4287 0.076 Uiso calc R 1 . .
H H11B 0.8698 0.9420 0.5395 0.076 Uiso calc R 1 . .
H H11C 0.8114 0.9833 0.4893 0.076 Uiso calc R 1 . .
C C12 0.47394(17) 0.78398(8) 0.4712(2) 0.0482(7) Uani d . 1 . .
H H12A 0.5036 0.7738 0.4119 0.058 Uiso calc R 1 . .
H H12B 0.5138 0.7716 0.5227 0.058 Uiso calc R 1 . .

loop_
_atom_site_aniso_label
_atom_site_aniso_U_11
_atom_site_aniso_U_22
_atom_site_aniso_U_33
_atom_site_aniso_U_12
_atom_site_aniso_U_13
_atom_site_aniso_U_23
S1 0.0256(2) 0.0409(3) 0.0630(4) 0.0027(2) -0.0001(3) -0.0076(3)
O1 0.0301(7) 0.0290(7) 0.0796(13) 0.0036(6) -0.0053(9) 0.0013(8)
O2 0.0330(8) 0.0437(9) 0.1064(17) 0.0092(7) -0.0043(12) -0.0052(11)
O3 0.0391(9) 0.0387(9) 0.1212(18) 0.0081(7) -0.0105(13) -0.0100(12)
O4 0.0346(9) 0.0800(14) 0.0647(12) 0.0016(9) 0.0090(9) -0.0099(11)
N1 0.0365(11) 0.0561(13) 0.0595(14) -0.0065(9) -0.0045(10) 0.0077(11)
N2 0.0321(11) 0.0519(14) 0.0693(16) 0.0087(10) -0.0030(11) 0.0056(12)
N3 0.0538(14) 0.0844(19) 0.080(2) 0.0118(13) 0.0103(15) 0.0282(17)
N4 0.0326(10) 0.0369(11) 0.123(3) -0.0022(8) -0.0061(13) 0.0063(13)
N5 0.0336(9) 0.0501(13) 0.0645(14) -0.0067(8) -0.0001(11) -0.0062(13)
N6 0.0595(15) 0.0435(13) 0.111(3) -0.0128(11) 0.0026(15) 0.0127(15)
C2 0.0319(11) 0.0366(12) 0.0631(17) 0.0037(8) -0.0045(11) -0.0015(12)
C3 0.0293(10) 0.0351(11) 0.0662(17) -0.0035(8) -0.0032(11) 0.0006(11)
C4 0.0292(10) 0.0308(10) 0.0511(14) -0.0019(8) -0.0037(10) -0.0017(11)
C5 0.0299(10) 0.0315(10) 0.0502(15) 0.0013(8) -0.0011(10) -0.0032(10)
C6 0.0271(9) 0.0356(10) 0.0476(13) 0.0018(8) -0.0006(10) -0.0048(10)
C7 0.0346(11) 0.0318(10) 0.0433(14) -0.0053(8) 0.0007(10) -0.0012(10)
C8 0.0382(11) 0.0271(10) 0.0540(15) -0.0019(8) -0.0027(12) 0.0018(10)
C9 0.0293(11) 0.0326(11) 0.0495(13) 0.0025(8) -0.0036(10) 0.0000(10)
C10 0.0284(10) 0.0306(10) 0.0473(13) -0.0019(8) -0.0023(10) -0.0003(9)
C11 0.0356(11) 0.0391(12) 0.077(2) -0.0089(9) 0.0015(14) -0.0030(14)
C12 0.0310(11) 0.0321(10) 0.0814(19) -0.0031(9) -0.0035(12) -0.0037(12)

loop_
_atom_type_symbol
_atom_type_description
_atom_type_scat_dispersion_real
_atom_type_scat_dispersion_imag
_atom_type_scat_source
S S 0.1246 0.1234 'International Tables Vol C Tables 4.2.6.8 and 6.1.1.4'
O O 0.0106 0.0060 'International Tables Vol C Tables 4.2.6.8 and 6.1.1.4'
N N 0.0061 0.0033 'International Tables Vol C Tables 4.2.6.8 and 6.1.1.4'
H H 0.0000 0.0000 'International Tables Vol C Tables 4.2.6.8 and 6.1.1.4'
C C 0.0033 0.0016 'International Tables Vol C Tables 4.2.6.8 and 6.1.1.4'

loop_
_geom_angle_atom_site_label_1
_geom_angle_atom_site_label_2
_geom_angle_atom_site_label_3
_geom_angle_site_symmetry_1
_geom_angle_site_symmetry_3
_geom_angle
_geom_angle_publ_flag
O4 S1 O3 . . 120.17(13) ?
O4 S1 N1 . . 102.39(12) ?
O3 S1 N1 . . 109.36(14) ?
O4 S1 C6 . . 110.61(12) ?
O3 S1 C6 . . 108.77(11) ?
N1 S1 C6 . . 104.26(11) ?
C9 O1 C2 . . 121.45(17) ?
N2 N1 S1 . . 113.88(19) ?
N3 N2 N1 . . 173.0(3) ?
N5 N4 C12 . . 115.0(2) ?
N6 N5 N4 . . 172.8(3) ?
O2 C2 O1 . . 116.5(2) ?
O2 C2 C3 . . 126.3(2) ?
O1 C2 C3 . . 117.18(19) ?
C4 C3 C2 . . 122.8(2) ?
C4 C3 H3 . . 118.6 ?
C2 C3 H3 . . 118.6 ?
C3 C4 C10 . . 119.02(19) ?
C3 C4 C12 . . 123.1(2) ?
C10 C4 C12 . . 117.89(19) ?
C6 C5 C10 . . 120.1(2) ?
C6 C5 H5 . . 119.9 ?
C10 C5 H5 . . 119.9 ?
C5 C6 C7 . . 122.3(2) ?
C5 C6 S1 . . 116.36(17) ?
C7 C6 S1 . . 121.23(16) ?
C8 C7 C6 . . 116.80(19) ?
C8 C7 C11 . . 119.3(2) ?
C6 C7 C11 . . 123.9(2) ?
C7 C8 C9 . . 121.3(2) ?
C7 C8 H8 . . 119.4 ?
C9 C8 H8 . . 119.4 ?
O1 C9 C8 . . 116.16(18) ?
O1 C9 C10 . . 121.68(19) ?
C8 C9 C10 . . 122.1(2) ?
C9 C10 C5 . . 117.18(19) ?
C9 C10 C4 . . 117.67(19) ?
C5 C10 C4 . . 125.13(19) ?
C7 C11 H11A . . 109.5 ?
C7 C11 H11B . . 109.5 ?
H11A C11 H11B . . 109.5 ?
C7 C11 H11C . . 109.5 ?
H11A C11 H11C . . 109.5 ?
H11B C11 H11C . . 109.5 ?
N4 C12 C4 . . 110.29(18) ?
N4 C12 H12A . . 109.6 ?
C4 C12 H12A . . 109.6 ?
N4 C12 H12B . . 109.6 ?
C4 C12 H12B . . 109.6 ?
H12A C12 H12B . . 108.1 ?

loop_
_geom_bond_atom_site_label_1
_geom_bond_atom_site_label_2
_geom_bond_site_symmetry_2
_geom_bond_distance
_geom_bond_publ_flag
S1 O4 . 1.417(2) ?
S1 O3 . 1.4237(18) ?
S1 N1 . 1.678(3) ?
S1 C6 . 1.768(2) ?
O1 C9 . 1.370(3) ?
O1 C2 . 1.376(3) ?
O2 C2 . 1.208(3) ?
N1 N2 . 1.258(3) ?
N2 N3 . 1.116(4) ?
N4 N5 . 1.178(3) ?
N4 C12 . 1.495(3) ?
N5 N6 . 1.133(3) ?
C2 C3 . 1.438(3) ?
C3 C4 . 1.337(3) ?
C3 H3 . 0.9300 ?
C4 C10 . 1.453(3) ?
C4 C12 . 1.502(3) ?
C5 C6 . 1.386(3) ?
C5 C10 . 1.399(3) ?
C5 H5 . 0.9300 ?
C6 C7 . 1.410(3) ?
C7 C8 . 1.378(3) ?
C7 C11 . 1.507(3) ?
C8 C9 . 1.384(3) ?
C8 H8 . 0.9300 ?
C9 C10 . 1.396(3) ?
C11 H11A . 0.9600 ?
C11 H11B . 0.9600 ?
C11 H11C . 0.9600 ?
C12 H12A . 0.9700 ?
C12 H12B . 0.9700 ?

loop_
_geom_hbond_atom_site_label_D
_geom_hbond_atom_site_label_H
_geom_hbond_atom_site_label_A
_geom_hbond_site_symmetry_A
_geom_hbond_distance_DH
_geom_hbond_distance_HA
_geom_hbond_distance_DA
_geom_hbond_angle_DHA
_geom_hbond_publ_flag
C8 H8 O2 2_675 0.93 2.52 3.416(3) 161 yes
S1 O4 Cg 4_464 1.417(2) 2.963(2) 3.931(2) 128 yes

loop_
_geom_torsion_atom_site_label_1
_geom_torsion_atom_site_label_2
_geom_torsion_atom_site_label_3
_geom_torsion_atom_site_label_4
_geom_torsion_site_symmetry_1
_geom_torsion_site_symmetry_2
_geom_torsion_site_symmetry_3
_geom_torsion_site_symmetry_4
_geom_torsion
_geom_torsion_publ_flag
O4 S1 N1 N2 . . . . -160.77(19) ?
O3 S1 N1 N2 . . . . -32.3(2) ?
C6 S1 N1 N2 . . . . 83.9(2) ?
C9 O1 C2 O2 . . . . 175.3(2) ?
C9 O1 C2 C3 . . . . -4.6(4) ?
O2 C2 C3 C4 . . . . -175.0(3) ?
O1 C2 C3 C4 . . . . 4.8(4) ?
C2 C3 C4 C10 . . . . -1.4(4) ?
C2 C3 C4 C12 . . . . 179.0(3) ?
C10 C5 C6 C7 . . . . -2.6(4) ?
C10 C5 C6 S1 . . . . 174.00(18) ?
O4 S1 C6 C5 . . . . 134.2(2) ?
O3 S1 C6 C5 . . . . 0.2(3) ?
N1 S1 C6 C5 . . . . -116.4(2) ?
O4 S1 C6 C7 . . . . -49.1(2) ?
O3 S1 C6 C7 . . . . 176.8(2) ?
N1 S1 C6 C7 . . . . 60.3(2) ?
C5 C6 C7 C8 . . . . 2.6(4) ?
S1 C6 C7 C8 . . . . -173.89(19) ?
C5 C6 C7 C11 . . . . 179.9(3) ?
S1 C6 C7 C11 . . . . 3.5(4) ?
C6 C7 C8 C9 . . . . 0.2(4) ?
C11 C7 C8 C9 . . . . -177.3(2) ?
C2 O1 C9 C8 . . . . -177.7(2) ?
C2 O1 C9 C10 . . . . 1.0(4) ?
C7 C8 C9 O1 . . . . 175.7(2) ?
C7 C8 C9 C10 . . . . -3.0(4) ?
O1 C9 C10 C5 . . . . -175.7(2) ?
C8 C9 C10 C5 . . . . 2.9(3) ?
O1 C9 C10 C4 . . . . 2.5(3) ?
C8 C9 C10 C4 . . . . -178.8(2) ?
C6 C5 C10 C9 . . . . -0.1(3) ?
C6 C5 C10 C4 . . . . -178.3(2) ?
C3 C4 C10 C9 . . . . -2.3(4) ?
C12 C4 C10 C9 . . . . 177.4(2) ?
C3 C4 C10 C5 . . . . 175.8(2) ?
C12 C4 C10 C5 . . . . -4.5(4) ?
N5 N4 C12 C4 . . . . -161.8(3) ?
C3 C4 C12 N4 . . . . -5.1(4) ?
C10 C4 C12 N4 . . . . 175.3(2) ?
